data_7024304
loop_
_publ_author_name
'Hyman, Lynne M.'
'Stephenson, Clifton J.'
'Dickens, Marina G.'
'Shimizu, Ken D.'
'Franz, Katherine J.'

_publ_section_title
;
 Toward the development of prochelators as fluorescent probes of
 copper-mediated oxidative stress.
;
_journal_issue 2
_journal_name_full 'Dalton transactions (Cambridge, England : 2003)'
_journal_page_first 568
_journal_page_last 576
_journal_paper_doi 10.1039/b914568k
_journal_volume 39
_journal_year 2010
_chemical_formula_moiety 'C33 H29 B N2 O6, C H4 O, H2 O'
_chemical_formula_sum 'C34 H35 B N2 O8'
_chemical_formula_weight 610.45
_chemical_name_common FlamB
_chemical_name_systematic
;
?
;
_space_group_IT_number 2
_symmetry_cell_setting triclinic
_symmetry_space_group_name_Hall '-P 1'
_symmetry_space_group_name_H-M 'P -1'
_atom_sites_solution_hydrogens geom
_atom_sites_solution_primary direct
_atom_sites_solution_secondary difmap
_audit_creation_method SHELXL-97
_cell_angle_alpha 100.699(2)
_cell_angle_beta 107.549(2)
_cell_angle_gamma 99.854(2)
_cell_formula_units_Z 2
_cell_length_a 9.6200(3)
_cell_length_b 12.0315(4)
_cell_length_c 14.4614(5)
_cell_measurement_reflns_used 3984
_cell_measurement_temperature 296(2)
_cell_measurement_theta_max 21.44
_cell_measurement_theta_min 3.05
_cell_volume 1521.39(9)
_computing_cell_refinement SAINT
_computing_data_collection 'Apex II 2.0 Rev.2 (Bruker, 2005)'
_computing_data_reduction 'SAINT 7.12A (Bruker, 2004)'
_computing_molecular_graphics 'SHELXTL 5.1, XP (Sheldrick, 1994)'
_computing_publication_material 'SHELXS-97 (Sheldrick, 1990)'
_computing_structure_refinement 'SHELXL-97 (Sheldrick, 2008)'
_computing_structure_solution 'SHELXS-97 (Sheldrick, 2008)'
_diffrn_ambient_temperature 296(2)
_diffrn_detector_area_resol_mean 8.3
_diffrn_measured_fraction_theta_full 0.969
_diffrn_measured_fraction_theta_max 0.969
_diffrn_measurement_device_type 'Bruker SMART Apex II'
_diffrn_measurement_method \w
_diffrn_radiation_monochromator graphite
_diffrn_radiation_source 'fine-focus sealed tube'
_diffrn_radiation_type MoK\a
_diffrn_radiation_wavelength 0.71073
_diffrn_reflns_av_R_equivalents 0.0419
_diffrn_reflns_av_sigmaI/netI 0.0353
_diffrn_reflns_limit_h_max 9
_diffrn_reflns_limit_h_min -11
_diffrn_reflns_limit_k_max 14
_diffrn_reflns_limit_k_min -14
_diffrn_reflns_limit_l_max 17
_diffrn_reflns_limit_l_min -17
_diffrn_reflns_number 23306
_diffrn_reflns_theta_full 24.85
_diffrn_reflns_theta_max 24.85
_diffrn_reflns_theta_min 2.99
_exptl_absorpt_coefficient_mu 0.094
_exptl_absorpt_correction_T_max 0.9925
_exptl_absorpt_correction_T_min 0.9704
_exptl_absorpt_correction_type multi-scan
_exptl_absorpt_process_details 'SADABS 2.10 (Sheldrick, 2004)'
_exptl_crystal_colour bronze
_exptl_crystal_density_diffrn 1.333
_exptl_crystal_density_method 'not measured'
_exptl_crystal_description prism
_exptl_crystal_F_000 644
_exptl_crystal_size_max 0.32
_exptl_crystal_size_mid 0.15
_exptl_crystal_size_min 0.08
_refine_diff_density_max 0.423
_refine_diff_density_min -0.311
_refine_diff_density_rms 0.047
_refine_ls_extinction_method none
_refine_ls_goodness_of_fit_ref 1.330
_refine_ls_hydrogen_treatment constr
_refine_ls_matrix_type full
_refine_ls_number_parameters 416
_refine_ls_number_reflns 5114
_refine_ls_number_restraints 0
_refine_ls_restrained_S_all 1.330
_refine_ls_R_factor_all 0.0886
_refine_ls_R_factor_gt 0.0598
_refine_ls_shift/su_max 0.010
_refine_ls_shift/su_mean 0.001
_refine_ls_structure_factor_coef Fsqd
_refine_ls_weighting_details 'calc w=1/[\s^2^(Fo^2^)+(0.0896P)^2^+0.0000P] where P=(Fo^2^+2Fc^2^)/3'
_refine_ls_weighting_scheme calc
_refine_ls_wR_factor_gt 0.1703
_refine_ls_wR_factor_ref 0.1878
_reflns_number_gt 3547
_reflns_number_total 5114
_reflns_threshold_expression I>2\s(I)
_cod_data_source_file b914568k.txt
_cod_data_source_block s1
_cod_depositor_comments
;
The following automatic conversions were performed:

'_symmetry_cell_setting' value 'Triclinic' changed to 'triclinic'
according to /home/saulius/struct/CIF-dictionaries/cif_core.dic
dictionary named 'cif_core.dic' version 2.4.2 from
2011-04-26.

'_exptl_absorpt_correction_type' value 'Multi-scan'
changed to 'multi-scan' according to
/home/saulius/struct/CIF-dictionaries/cif_core.dic dictionary named
'cif_core.dic' version 2.4.2 from 2011-04-26.

Automatic conversion script
Id: cif_fix_values 1891 2012-01-12 08:04:46Z andrius 
;
_cod_original_sg_symbol_H-M 'P-1 '
_cod_database_code 7024304

loop_
_symmetry_equiv_pos_as_xyz
'x, y, z'
'-x, -y, -z'

loop_
_atom_site_label
_atom_site_type_symbol
_atom_site_fract_x
_atom_site_fract_y
_atom_site_fract_z
_atom_site_U_iso_or_equiv
_atom_site_adp_type
_atom_site_occupancy
_atom_site_symmetry_multiplicity
_atom_site_calc_flag
_atom_site_refinement_flags
B1 B 0.7123(4) 0.6744(3) 0.2282(3) 0.0482(8) Uani 1 1 d .
N1 N 0.2258(2) 0.79310(19) 0.05426(15) 0.0391(5) Uani 1 1 d .
N2 N 0.3218(2) 0.74022(18) 0.01879(16) 0.0405(5) Uani 1 1 d .
O1 O 0.2453(3) 0.5285(2) 0.40163(17) 0.0720(7) Uani 1 1 d .
H1A H 0.2987 0.5629 0.4593 0.108 Uiso 1 1 calc R
O1W O 0.8298(3) 1.3617(3) 0.2415(2) 0.0741(8) Uani 1 1 d .
H1G H 0.804(6) 1.442(6) 0.259(4) 0.15(2) Uiso 1 1 d .
H1F H 0.853(5) 1.351(4) 0.198(3) 0.086(17) Uiso 1 1 d .
O2 O 0.4129(3) 0.90636(18) 0.37134(14) 0.0599(6) Uani 1 1 d .
O2W O 0.8232(3) 0.7002(3) 0.6984(2) 0.0977(9) Uani 1 1 d .
H2W H 0.8874 0.7234 0.7545 0.146 Uiso 1 1 calc R
O3 O 0.7612(3) 1.2221(2) 0.35899(18) 0.0839(8) Uani 1 1 d .
H3B H 0.7779 1.2621 0.3216 0.126 Uiso 1 1 calc R
O4 O 0.0471(2) 0.75014(18) -0.10365(14) 0.0544(5) Uani 1 1 d .
O5 O 0.7720(3) 0.5962(2) 0.27631(15) 0.0690(7) Uani 1 1 d .
O6 O 0.7049(3) 0.7687(2) 0.29182(15) 0.0724(7) Uani 1 1 d .
C1 C 0.2482(3) 0.7597(2) 0.22185(19) 0.0399(6) Uani 1 1 d .
C1W C 0.6945(5) 0.7386(4) 0.6996(3) 0.0920(12) Uani 1 1 d .
H1W1 H 0.6679 0.7216 0.7553 0.138 Uiso 1 1 calc R
H1W2 H 0.6132 0.6994 0.6383 0.138 Uiso 1 1 calc R
H1W3 H 0.7140 0.8212 0.7062 0.138 Uiso 1 1 calc R
C2 C 0.1669(3) 0.6450(2) 0.1823(2) 0.0477(7) Uani 1 1 d .
H2A H 0.1127 0.6202 0.1140 0.057 Uiso 1 1 calc R
C3 C 0.1626(3) 0.5662(3) 0.2395(2) 0.0517(7) Uani 1 1 d .
H3A H 0.1075 0.4895 0.2104 0.062 Uiso 1 1 calc R
C4 C 0.2424(4) 0.6034(3) 0.3422(2) 0.0529(8) Uani 1 1 d .
C5 C 0.3222(4) 0.7174(3) 0.3842(2) 0.0551(8) Uani 1 1 d .
H5A H 0.3730 0.7430 0.4530 0.066 Uiso 1 1 calc R
C6 C 0.3270(3) 0.7944(2) 0.3241(2) 0.0462(7) Uani 1 1 d .
C7 C 0.4606(3) 0.9714(2) 0.3117(2) 0.0457(7) Uani 1 1 d .
C8 C 0.5843(4) 1.0637(3) 0.3606(2) 0.0567(8) Uani 1 1 d .
H8A H 0.6309 1.0790 0.4296 0.068 Uiso 1 1 calc R
C9 C 0.6392(3) 1.1334(3) 0.3074(2) 0.0556(8) Uani 1 1 d .
C10 C 0.5685(3) 1.1081(3) 0.2041(2) 0.0533(8) Uani 1 1 d .
H10A H 0.6046 1.1534 0.1669 0.064 Uiso 1 1 calc R
C11 C 0.4450(3) 1.0157(3) 0.1572(2) 0.0467(7) Uani 1 1 d .
H11A H 0.3988 0.9996 0.0881 0.056 Uiso 1 1 calc R
C12 C 0.3872(3) 0.9460(2) 0.20934(19) 0.0409(6) Uani 1 1 d .
C13 C 0.2467(3) 0.8479(2) 0.16026(19) 0.0396(6) Uani 1 1 d .
C14 C 0.1044(3) 0.8910(2) 0.1448(2) 0.0418(6) Uani 1 1 d .
C15 C 0.0586(3) 0.9519(3) 0.2168(2) 0.0517(7) Uani 1 1 d .
H15A H 0.1195 0.9754 0.2839 0.062 Uiso 1 1 calc R
C16 C -0.0811(4) 0.9767(3) 0.1854(3) 0.0604(8) Uani 1 1 d .
H16A H -0.1142 1.0179 0.2321 0.072 Uiso 1 1 calc R
C17 C -0.1713(4) 0.9413(3) 0.0862(3) 0.0581(8) Uani 1 1 d .
H17A H -0.2655 0.9575 0.0674 0.070 Uiso 1 1 calc R
C18 C -0.1256(3) 0.8827(3) 0.0144(2) 0.0504(7) Uani 1 1 d .
H18A H -0.1862 0.8605 -0.0528 0.060 Uiso 1 1 calc R
C19 C 0.0145(3) 0.8576(2) 0.0455(2) 0.0423(6) Uani 1 1 d .
C20 C 0.0907(3) 0.7945(2) -0.0128(2) 0.0402(6) Uani 1 1 d .
C21 C 0.4422(3) 0.7302(2) 0.0815(2) 0.0407(6) Uani 1 1 d .
H21A H 0.4627 0.7567 0.1500 0.049 Uiso 1 1 calc R
C22 C 0.5483(3) 0.6765(2) 0.04480(19) 0.0400(6) Uani 1 1 d .
C23 C 0.6702(3) 0.6517(2) 0.1132(2) 0.0436(7) Uani 1 1 d .
C24 C 0.7677(3) 0.6007(3) 0.0739(2) 0.0545(8) Uani 1 1 d .
H26A H 0.8491 0.5830 0.1174 0.065 Uiso 1 1 calc R
C25 C 0.7473(4) 0.5763(3) -0.0258(2) 0.0590(8) Uani 1 1 d .
H25A H 0.8159 0.5447 -0.0492 0.071 Uiso 1 1 calc R
C26 C 0.6258(4) 0.5983(3) -0.0914(2) 0.0579(8) Uani 1 1 d .
H24A H 0.6101 0.5795 -0.1597 0.069 Uiso 1 1 calc R
C27 C 0.5268(3) 0.6481(3) -0.0567(2) 0.0487(7) Uani 1 1 d .
H23A H 0.4444 0.6629 -0.1019 0.058 Uiso 1 1 calc R
C28 C 0.7845(4) 0.6354(3) 0.3816(2) 0.0684(9) Uani 1 1 d .
C29 C 0.8009(4) 0.7677(3) 0.3933(2) 0.0716(10) Uani 1 1 d .
C30 C 0.9186(4) 0.6032(4) 0.4473(3) 0.0799(11) Uani 1 1 d .
H30A H 0.8990 0.5200 0.4364 0.120 Uiso 1 1 calc R
H30B H 0.9363 0.6383 0.5164 0.120 Uiso 1 1 calc R
H30C H 1.0056 0.6308 0.4309 0.120 Uiso 1 1 calc R
C31 C 0.6373(4) 0.5755(4) 0.3913(3) 0.0846(12) Uani 1 1 d .
H31A H 0.6317 0.4937 0.3838 0.127 Uiso 1 1 calc R
H31B H 0.5537 0.5861 0.3402 0.127 Uiso 1 1 calc R
H31C H 0.6343 0.6092 0.4561 0.127 Uiso 1 1 calc R
C32 C 0.7441(5) 0.8279(4) 0.4701(3) 0.0825(11) Uani 1 1 d .
H32A H 0.6433 0.7867 0.4585 0.124 Uiso 1 1 calc R
H32B H 0.7452 0.9064 0.4649 0.124 Uiso 1 1 calc R
H32C H 0.8076 0.8291 0.5359 0.124 Uiso 1 1 calc R
C33 C 0.9649(4) 0.8297(4) 0.4108(3) 0.0911(13) Uani 1 1 d .
H33A H 0.9730 0.9116 0.4173 0.137 Uiso 1 1 calc R
H33B H 0.9927 0.7978 0.3549 0.137 Uiso 1 1 calc R
H33C H 1.0307 0.8180 0.4710 0.137 Uiso 1 1 calc R

loop_
_atom_site_aniso_label
_atom_site_aniso_U_11
_atom_site_aniso_U_22
_atom_site_aniso_U_33
_atom_site_aniso_U_23
_atom_site_aniso_U_13
_atom_site_aniso_U_12
B1 0.0407(17) 0.059(2) 0.0492(19) 0.0204(17) 0.0134(15) 0.0195(15)
N1 0.0389(12) 0.0422(13) 0.0370(12) 0.0115(10) 0.0103(10) 0.0149(10)
N2 0.0420(12) 0.0408(13) 0.0407(12) 0.0136(10) 0.0136(10) 0.0126(10)
O1 0.1032(18) 0.0676(15) 0.0597(14) 0.0374(12) 0.0325(13) 0.0266(13)
O1W 0.0891(19) 0.0686(18) 0.0673(18) 0.0167(14) 0.0337(15) 0.0142(14)
O2 0.0889(15) 0.0507(13) 0.0371(11) 0.0120(9) 0.0214(10) 0.0084(11)
O2W 0.099(2) 0.082(2) 0.0850(19) 0.0146(16) -0.0085(16) 0.0334(17)
O3 0.0837(17) 0.0663(16) 0.0652(15) 0.0135(12) -0.0047(13) -0.0174(13)
O4 0.0524(12) 0.0632(13) 0.0407(12) 0.0091(10) 0.0050(9) 0.0206(10)
O5 0.0882(16) 0.0780(16) 0.0502(13) 0.0252(11) 0.0186(11) 0.0442(13)
O6 0.0985(18) 0.0793(17) 0.0456(12) 0.0200(12) 0.0165(12) 0.0481(14)
C1 0.0423(14) 0.0439(16) 0.0389(15) 0.0160(12) 0.0154(12) 0.0161(12)
C1W 0.103(3) 0.084(3) 0.093(3) 0.031(2) 0.033(2) 0.024(3)
C2 0.0460(16) 0.0485(17) 0.0496(17) 0.0186(14) 0.0137(13) 0.0122(13)
C3 0.0526(17) 0.0462(17) 0.0590(19) 0.0186(14) 0.0200(15) 0.0119(14)
C4 0.0675(19) 0.0543(19) 0.0538(19) 0.0287(15) 0.0310(16) 0.0235(16)
C5 0.075(2) 0.059(2) 0.0406(16) 0.0190(15) 0.0253(15) 0.0235(17)
C6 0.0553(17) 0.0430(16) 0.0429(16) 0.0112(13) 0.0181(13) 0.0160(13)
C7 0.0572(17) 0.0389(15) 0.0397(15) 0.0113(12) 0.0131(13) 0.0131(13)
C8 0.069(2) 0.0471(18) 0.0390(16) 0.0063(14) 0.0019(15) 0.0119(16)
C9 0.0564(18) 0.0459(17) 0.0526(18) 0.0073(15) 0.0074(15) 0.0079(15)
C10 0.0565(18) 0.0489(18) 0.0529(18) 0.0189(14) 0.0155(15) 0.0081(15)
C11 0.0455(15) 0.0531(18) 0.0389(15) 0.0169(13) 0.0079(12) 0.0120(14)
C12 0.0436(15) 0.0386(15) 0.0407(15) 0.0126(12) 0.0108(12) 0.0142(12)
C13 0.0428(15) 0.0418(15) 0.0369(14) 0.0118(12) 0.0136(11) 0.0154(12)
C14 0.0436(15) 0.0381(15) 0.0485(16) 0.0183(13) 0.0160(13) 0.0139(12)
C15 0.0548(17) 0.0561(19) 0.0503(17) 0.0168(14) 0.0205(14) 0.0211(15)
C16 0.066(2) 0.066(2) 0.069(2) 0.0257(17) 0.0346(18) 0.0346(17)
C17 0.0488(17) 0.065(2) 0.077(2) 0.0358(18) 0.0251(16) 0.0280(15)
C18 0.0455(16) 0.0520(18) 0.0563(18) 0.0236(15) 0.0130(14) 0.0158(14)
C19 0.0410(15) 0.0384(15) 0.0495(17) 0.0193(13) 0.0128(13) 0.0112(12)
C20 0.0409(14) 0.0366(15) 0.0409(16) 0.0147(12) 0.0084(12) 0.0093(12)
C21 0.0431(15) 0.0420(15) 0.0393(15) 0.0145(12) 0.0134(12) 0.0131(12)
C22 0.0393(14) 0.0382(15) 0.0432(15) 0.0137(12) 0.0142(12) 0.0081(11)
C23 0.0415(15) 0.0454(16) 0.0483(16) 0.0185(13) 0.0167(13) 0.0123(12)
C24 0.0460(16) 0.062(2) 0.064(2) 0.0247(16) 0.0206(15) 0.0231(14)
C25 0.061(2) 0.062(2) 0.067(2) 0.0164(17) 0.0357(17) 0.0225(16)
C26 0.067(2) 0.060(2) 0.0494(18) 0.0107(15) 0.0276(16) 0.0116(16)
C27 0.0485(16) 0.0554(18) 0.0414(16) 0.0138(13) 0.0131(13) 0.0130(14)
C28 0.074(2) 0.083(3) 0.0512(19) 0.0250(18) 0.0168(17) 0.0278(19)
C29 0.085(2) 0.081(3) 0.051(2) 0.0218(18) 0.0168(17) 0.031(2)
C30 0.081(3) 0.096(3) 0.066(2) 0.038(2) 0.0122(19) 0.037(2)
C31 0.075(2) 0.097(3) 0.081(3) 0.041(2) 0.026(2) 0.001(2)
C32 0.105(3) 0.094(3) 0.060(2) 0.022(2) 0.031(2) 0.045(2)
C33 0.081(3) 0.099(3) 0.078(3) 0.027(2) 0.020(2) -0.009(2)

loop_
_atom_type_symbol
_atom_type_description
_atom_type_scat_dispersion_real
_atom_type_scat_dispersion_imag
_atom_type_scat_source
C C 0.0033 0.0016 'International Tables Vol C Tables 4.2.6.8 and 6.1.1.4'
H H 0.0000 0.0000 'International Tables Vol C Tables 4.2.6.8 and 6.1.1.4'
B B 0.0013 0.0007 'International Tables Vol C Tables 4.2.6.8 and 6.1.1.4'
N N 0.0061 0.0033 'International Tables Vol C Tables 4.2.6.8 and 6.1.1.4'
O O 0.0106 0.0060 'International Tables Vol C Tables 4.2.6.8 and 6.1.1.4'

loop_
_geom_angle_atom_site_label_1
_geom_angle_atom_site_label_2
_geom_angle_atom_site_label_3
_geom_angle
O6 B1 O5 113.0(3)
O6 B1 C23 127.2(3)
O5 B1 C23 119.7(3)
C20 N1 N2 118.6(2)
C20 N1 C13 113.5(2)
N2 N1 C13 127.8(2)
C21 N2 N1 118.9(2)
C4 O1 H1A 109.5
H1G O1W H1F 115(5)
C6 O2 C7 116.8(2)
C1W O2W H2W 109.5
C9 O3 H3B 109.5
B1 O5 C28 106.5(3)
B1 O6 C29 106.2(3)
C2 C1 C6 117.2(2)
C2 C1 C13 123.0(2)
C6 C1 C13 119.7(2)
O2W C1W H1W1 109.5
O2W C1W H1W2 109.5
H1W1 C1W H1W2 109.5
O2W C1W H1W3 109.5
H1W1 C1W H1W3 109.5
H1W2 C1W H1W3 109.5
C3 C2 C1 122.9(3)
C3 C2 H2A 118.6
C1 C2 H2A 118.6
C2 C3 C4 118.7(3)
C2 C3 H3A 120.6
C4 C3 H3A 120.6
O1 C4 C5 118.9(3)
O1 C4 C3 121.2(3)
C5 C4 C3 119.9(3)
C4 C5 C6 120.0(3)
C4 C5 H5A 120.0
C6 C5 H5A 120.0
O2 C6 C5 116.7(2)
O2 C6 C1 122.1(2)
C5 C6 C1 121.2(3)
C8 C7 C12 121.8(3)
C8 C7 O2 116.2(2)
C12 C7 O2 122.0(2)
C7 C8 C9 120.2(3)
C7 C8 H8A 119.9
C9 C8 H8A 119.9
O3 C9 C8 117.7(3)
O3 C9 C10 123.4(3)
C8 C9 C10 118.9(3)
C11 C10 C9 119.7(3)
C11 C10 H10A 120.1
C9 C10 H10A 120.1
C10 C11 C12 122.2(3)
C10 C11 H11A 118.9
C12 C11 H11A 118.9
C11 C12 C7 117.2(3)
C11 C12 C13 123.2(2)
C7 C12 C13 119.6(2)
N1 C13 C1 111.9(2)
N1 C13 C12 112.3(2)
C1 C13 C12 110.0(2)
N1 C13 C14 99.9(2)
C1 C13 C14 110.0(2)
C12 C13 C14 112.4(2)
C19 C14 C15 120.9(3)
C19 C14 C13 111.1(2)
C15 C14 C13 128.0(3)
C14 C15 C16 117.8(3)
C14 C15 H15A 121.1
C16 C15 H15A 121.1
C17 C16 C15 121.0(3)
C17 C16 H16A 119.5
C15 C16 H16A 119.5
C18 C17 C16 121.5(3)
C18 C17 H17A 119.3
C16 C17 H17A 119.3
C17 C18 C19 117.7(3)
C17 C18 H18A 121.1
C19 C18 H18A 121.1
C14 C19 C18 121.1(3)
C14 C19 C20 108.9(2)
C18 C19 C20 130.0(3)
O4 C20 N1 124.7(2)
O4 C20 C19 128.9(2)
N1 C20 C19 106.5(2)
N2 C21 C22 119.7(2)
N2 C21 H21A 120.2
C22 C21 H21A 120.2
C27 C22 C23 120.0(2)
C27 C22 C21 120.4(2)
C23 C22 C21 119.5(2)
C24 C23 C22 117.0(3)
C24 C23 B1 115.0(2)
C22 C23 B1 128.0(2)
C25 C24 C23 122.3(3)
C25 C24 H26A 118.8
C23 C24 H26A 118.8
C24 C25 C26 119.7(3)
C24 C25 H25A 120.1
C26 C25 H25A 120.1
C25 C26 C27 120.2(3)
C25 C26 H24A 119.9
C27 C26 H24A 119.9
C26 C27 C22 120.7(3)
C26 C27 H23A 119.7
C22 C27 H23A 119.7
O5 C28 C30 109.0(3)
O5 C28 C31 107.3(3)
C30 C28 C31 111.8(3)
O5 C28 C29 101.1(3)
C30 C28 C29 114.7(3)
C31 C28 C29 112.2(3)
O6 C29 C32 109.3(3)
O6 C29 C28 100.8(3)
C32 C29 C28 115.7(3)
O6 C29 C33 108.7(3)
C32 C29 C33 111.2(3)
C28 C29 C33 110.5(3)
C28 C30 H30A 109.5
C28 C30 H30B 109.5
H30A C30 H30B 109.5
C28 C30 H30C 109.5
H30A C30 H30C 109.5
H30B C30 H30C 109.5
C28 C31 H31A 109.5
C28 C31 H31B 109.5
H31A C31 H31B 109.5
C28 C31 H31C 109.5
H31A C31 H31C 109.5
H31B C31 H31C 109.5
C29 C32 H32A 109.5
C29 C32 H32B 109.5
H32A C32 H32B 109.5
C29 C32 H32C 109.5
H32A C32 H32C 109.5
H32B C32 H32C 109.5
C29 C33 H33A 109.5
C29 C33 H33B 109.5
H33A C33 H33B 109.5
C29 C33 H33C 109.5
H33A C33 H33C 109.5
H33B C33 H33C 109.5

loop_
_geom_bond_atom_site_label_1
_geom_bond_atom_site_label_2
_geom_bond_distance
B1 O6 1.348(4)
B1 O5 1.373(4)
B1 C23 1.547(4)
N1 C20 1.372(3)
N1 N2 1.373(3)
N1 C13 1.490(3)
N2 C21 1.278(3)
O1 C4 1.354(3)
O1 H1A 0.8200
O1W H1G 1.04(7)
O1W H1F 0.72(4)
O2 C6 1.379(3)
O2 C7 1.390(3)
O2W C1W 1.398(5)
O2W H2W 0.8200
O3 C9 1.349(4)
O3 H3B 0.8200
O4 C20 1.232(3)
O5 C28 1.470(4)
O6 C29 1.483(4)
C1 C2 1.382(4)
C1 C6 1.387(4)
C1 C13 1.506(4)
C1W H1W1 0.9600
C1W H1W2 0.9600
C1W H1W3 0.9600
C2 C3 1.372(4)
C2 H2A 0.9300
C3 C4 1.393(4)
C3 H3A 0.9300
C4 C5 1.374(4)
C5 C6 1.387(4)
C5 H5A 0.9300
C7 C8 1.377(4)
C7 C12 1.382(4)
C8 C9 1.381(4)
C8 H8A 0.9300
C9 C10 1.392(4)
C10 C11 1.374(4)
C10 H10A 0.9300
C11 C12 1.382(4)
C11 H11A 0.9300
C12 C13 1.513(4)
C13 C14 1.515(4)
C14 C19 1.374(4)
C14 C15 1.385(4)
C15 C16 1.385(4)
C15 H15A 0.9300
C16 C17 1.373(5)
C16 H16A 0.9300
C17 C18 1.371(4)
C17 H17A 0.9300
C18 C19 1.391(4)
C18 H18A 0.9300
C19 C20 1.466(4)
C21 C22 1.472(4)
C21 H21A 0.9300
C22 C27 1.386(4)
C22 C23 1.404(4)
C23 C24 1.403(4)
C24 C25 1.363(4)
C24 H26A 0.9300
C25 C26 1.366(5)
C25 H25A 0.9300
C26 C27 1.375(4)
C26 H24A 0.9300
C27 H23A 0.9300
C28 C30 1.512(5)
C28 C31 1.534(5)
C28 C29 1.545(5)
C29 C32 1.503(5)
C29 C33 1.547(5)
C30 H30A 0.9600
C30 H30B 0.9600
C30 H30C 0.9600
C31 H31A 0.9600
C31 H31B 0.9600
C31 H31C 0.9600
C32 H32A 0.9600
C32 H32B 0.9600
C32 H32C 0.9600
C33 H33A 0.9600
C33 H33B 0.9600
C33 H33C 0.9600

loop_
_geom_torsion_atom_site_label_1
_geom_torsion_atom_site_label_2
_geom_torsion_atom_site_label_3
_geom_torsion_atom_site_label_4
_geom_torsion
C20 N1 N2 C21 -174.4(2)
C13 N1 N2 C21 3.2(4)
O6 B1 O5 C28 9.1(4)
C23 B1 O5 C28 -174.2(3)
O5 B1 O6 C29 14.4(4)
C23 B1 O6 C29 -162.0(3)
C6 C1 C2 C3 -0.5(4)
C13 C1 C2 C3 -176.7(2)
C1 C2 C3 C4 0.7(4)
C2 C3 C4 O1 -178.2(3)
C2 C3 C4 C5 0.6(4)
O1 C4 C5 C6 176.9(3)
C3 C4 C5 C6 -2.0(5)
C7 O2 C6 C5 158.7(3)
C7 O2 C6 C1 -21.7(4)
C4 C5 C6 O2 -178.2(3)
C4 C5 C6 C1 2.2(4)
C2 C1 C6 O2 179.4(3)
C13 C1 C6 O2 -4.2(4)
C2 C1 C6 C5 -0.9(4)
C13 C1 C6 C5 175.4(2)
C6 O2 C7 C8 -158.3(3)
C6 O2 C7 C12 22.5(4)
C12 C7 C8 C9 -0.5(5)
O2 C7 C8 C9 -179.7(3)
C7 C8 C9 O3 -179.6(3)
C7 C8 C9 C10 -0.6(5)
O3 C9 C10 C11 179.7(3)
C8 C9 C10 C11 0.8(5)
C9 C10 C11 C12 0.1(5)
C10 C11 C12 C7 -1.2(4)
C10 C11 C12 C13 176.7(3)
C8 C7 C12 C11 1.4(4)
O2 C7 C12 C11 -179.5(2)
C8 C7 C12 C13 -176.5(3)
O2 C7 C12 C13 2.6(4)
C20 N1 C13 C1 112.4(2)
N2 N1 C13 C1 -65.3(3)
C20 N1 C13 C12 -123.4(2)
N2 N1 C13 C12 58.9(3)
C20 N1 C13 C14 -4.0(3)
N2 N1 C13 C14 178.3(2)
C2 C1 C13 N1 -31.6(3)
C6 C1 C13 N1 152.3(2)
C2 C1 C13 C12 -157.1(3)
C6 C1 C13 C12 26.8(3)
C2 C1 C13 C14 78.5(3)
C6 C1 C13 C14 -97.6(3)
C11 C12 C13 N1 31.0(3)
C7 C12 C13 N1 -151.2(2)
C11 C12 C13 C1 156.2(2)
C7 C12 C13 C1 -26.0(3)
C11 C12 C13 C14 -80.7(3)
C7 C12 C13 C14 97.1(3)
N1 C13 C14 C19 3.6(3)
C1 C13 C14 C19 -114.1(2)
C12 C13 C14 C19 122.8(2)
N1 C13 C14 C15 -179.1(3)
C1 C13 C14 C15 63.1(4)
C12 C13 C14 C15 -59.9(4)
C19 C14 C15 C16 0.7(4)
C13 C14 C15 C16 -176.4(3)
C14 C15 C16 C17 0.4(5)
C15 C16 C17 C18 -1.5(5)
C16 C17 C18 C19 1.5(4)
C15 C14 C19 C18 -0.6(4)
C13 C14 C19 C18 176.9(2)
C15 C14 C19 C20 -179.6(2)
C13 C14 C19 C20 -2.2(3)
C17 C18 C19 C14 -0.4(4)
C17 C18 C19 C20 178.4(3)
N2 N1 C20 O4 0.9(4)
C13 N1 C20 O4 -177.1(2)
N2 N1 C20 C19 -179.1(2)
C13 N1 C20 C19 3.0(3)
C14 C19 C20 O4 179.6(3)
C18 C19 C20 O4 0.7(5)
C14 C19 C20 N1 -0.5(3)
C18 C19 C20 N1 -179.4(3)
N1 N2 C21 C22 -178.4(2)
N2 C21 C22 C27 6.9(4)
N2 C21 C22 C23 -171.7(2)
C27 C22 C23 C24 1.5(4)
C21 C22 C23 C24 -179.9(2)
C27 C22 C23 B1 -179.0(3)
C21 C22 C23 B1 -0.3(4)
O6 B1 C23 C24 139.6(3)
O5 B1 C23 C24 -36.6(4)
O6 B1 C23 C22 -40.0(5)
O5 B1 C23 C22 143.9(3)
C22 C23 C24 C25 0.3(4)
B1 C23 C24 C25 -179.3(3)
C23 C24 C25 C26 -2.0(5)
C24 C25 C26 C27 1.9(5)
C25 C26 C27 C22 -0.1(5)
C23 C22 C27 C26 -1.6(4)
C21 C22 C27 C26 179.7(3)
B1 O5 C28 C30 -148.3(3)
B1 O5 C28 C31 90.5(3)
B1 O5 C28 C29 -27.2(3)
B1 O6 C29 C32 -152.4(3)
B1 O6 C29 C28 -30.1(3)
B1 O6 C29 C33 86.1(4)
O5 C28 C29 O6 34.0(3)
C30 C28 C29 O6 151.1(3)
C31 C28 C29 O6 -80.0(3)
O5 C28 C29 C32 151.8(3)
C30 C28 C29 C32 -91.2(4)
C31 C28 C29 C32 37.8(4)
O5 C28 C29 C33 -80.8(3)
C30 C28 C29 C33 36.3(4)
C31 C28 C29 C33 165.2(3)
